data_4003547
loop_
_publ_author_name
'Dehnhardt, Natalie'
'Axt, Marleen'
'Zimmermann, Jonas'
'Yang, Meng'
'Mette, Gerson'
'Heine, Johanna'

_publ_section_title
;
 Band Gap-Tunable, Chiral Hybrid Metal Halides Displaying Second-Harmonic
 Generation
;
_journal_name_full 'Chemistry of Materials'
_journal_paper_doi 10.1021/acs.chemmater.0c01605
_journal_year 2020
_chemical_absolute_configuration syn
_chemical_formula_moiety 'Bi2 Cl10, 4(C8 H11 F N)'
_chemical_formula_sum 'C32 H44 Bi2 Cl10 F4 N4'
_chemical_formula_weight 1333.17
_space_group_crystal_system monoclinic
_space_group_IT_number 4
_space_group_name_Hall 'P 2yb'
_space_group_name_H-M_alt 'P 1 21 1'
_atom_sites_solution_hydrogens geom
_audit_creation_date 2020-04-27
_audit_creation_method
;
Olex2 1.2
(compiled 2018.05.29 svn.r3508 for OlexSys, GUI svn.r5506)
;
_cell_angle_alpha 90
_cell_angle_beta 95.5476(14)
_cell_angle_gamma 90
_cell_formula_units_Z 2
_cell_length_a 11.7357(5)
_cell_length_b 13.9008(6)
_cell_length_c 13.9806(6)
_cell_measurement_reflns_used 9954
_cell_measurement_temperature 100
_cell_measurement_theta_max 25.29
_cell_measurement_theta_min 2.28
_cell_volume 2270.05(17)
_computing_molecular_graphics 'Olex2 (Dolomanov et al., 2009)'
_computing_publication_material 'Olex2 (Dolomanov et al., 2009)'
_computing_structure_refinement 'XL (Sheldrick, 2008)'
_computing_structure_solution 'XS (Sheldrick, 2008)'
_diffrn_ambient_temperature 99.99
_diffrn_detector_area_resol_mean 10.4167
_diffrn_measured_fraction_theta_full 0.999
_diffrn_measured_fraction_theta_max 0.999
_diffrn_measurement_device_type 'Bruker D8 QUEST area detector'
_diffrn_measurement_method '\w and \f scans'
_diffrn_radiation_type MoK\a
_diffrn_radiation_wavelength 0.71073
_diffrn_reflns_av_R_equivalents 0.0558
_diffrn_reflns_av_unetI/netI 0.0469
_diffrn_reflns_Laue_measured_fraction_full 0.999
_diffrn_reflns_Laue_measured_fraction_max 0.999
_diffrn_reflns_limit_h_max 14
_diffrn_reflns_limit_h_min -14
_diffrn_reflns_limit_k_max 16
_diffrn_reflns_limit_k_min -16
_diffrn_reflns_limit_l_max 16
_diffrn_reflns_limit_l_min -15
_diffrn_reflns_number 36302
_diffrn_reflns_point_group_measured_fraction_full 0.992
_diffrn_reflns_point_group_measured_fraction_max 0.992
_diffrn_reflns_theta_full 25.242
_diffrn_reflns_theta_max 25.307
_diffrn_reflns_theta_min 2.165
_exptl_absorpt_coefficient_mu 8.375
_exptl_absorpt_correction_T_max 0.7452
_exptl_absorpt_correction_T_min 0.4565
_exptl_absorpt_correction_type multi-scan
_exptl_absorpt_process_details
'SADABS-2016/2 (Bruker,2016/2) was used for absorption correction. wR2(int) was 0.1054 before and 0.0786 after correction. The Ratio of minimum to maximum transmission is 0.6126. The \l/2 correction factor is Not present.'
_exptl_crystal_colour colourless
_exptl_crystal_colour_primary colourless
_exptl_crystal_density_diffrn 1.950
_exptl_crystal_description block
_exptl_crystal_F_000 1272
_exptl_crystal_size_max 0.392
_exptl_crystal_size_mid 0.282
_exptl_crystal_size_min 0.17
_refine_diff_density_max 1.438
_refine_diff_density_min -1.254
_refine_diff_density_rms 0.138
_refine_ls_abs_structure_details
;
 Flack x determined using 3335 quotients [(I+)-(I-)]/[(I+)+(I-)]
 (Parsons, Flack and Wagner, Acta Cryst. B69 (2013) 249-259).
;
_refine_ls_abs_structure_Flack 0.013(5)
_refine_ls_extinction_method none
_refine_ls_goodness_of_fit_ref 1.108
_refine_ls_hydrogen_treatment constr
_refine_ls_matrix_type full
_refine_ls_number_parameters 427
_refine_ls_number_reflns 8204
_refine_ls_number_restraints 67
_refine_ls_restrained_S_all 1.109
_refine_ls_R_factor_all 0.0341
_refine_ls_R_factor_gt 0.0272
_refine_ls_shift/su_max 0.001
_refine_ls_shift/su_mean 0.000
_refine_ls_structure_factor_coef Fsqd
_refine_ls_weighting_details 'w=1/[\s^2^(Fo^2^)+3.5911P] where P=(Fo^2^+2Fc^2^)/3'
_refine_ls_weighting_scheme calc
_refine_ls_wR_factor_gt 0.0610
_refine_ls_wR_factor_ref 0.0643
_reflns_Friedel_coverage 0.900
_reflns_Friedel_fraction_full 0.984
_reflns_Friedel_fraction_max 0.984
_reflns_number_gt 7435
_reflns_number_total 8204
_reflns_threshold_expression 'I > 2\s(I)'
_cod_data_source_file cm0c01605_si_005.cif
_cod_data_source_block compound4
_cod_database_code 4003547
_shelx_shelxl_version_number 2014/7
_shelx_space_group_comment
;
The symmetry employed for this shelxl refinement is uniquely defined
by the following loop, which should always be used as a source of
symmetry information in preference to the above space-group names.
They are only intended as comments.
;
_shelx_estimated_absorpt_t_max 0.330
_shelx_estimated_absorpt_t_min 0.138
_olex2_refinement_description
;
1. Fixed Uiso
 At 1.2 times of:
  All C(H) groups, All N(H,H,H) groups
 At 1.5 times of:
  All C(H,H,H) groups
2. Restrained distances
 C8-C3 \\sim C8-C7 \\sim C7-C6 \\sim C6-C5 \\sim C5-C4 \\sim C4-C3 \\sim
C16-C11 \\sim C16-C15 \\sim C15-C14 ~
 C14-C13 \\sim C13-C12 \\sim C12-C11
 with sigma of 0.02
3. Others
 Fixed Sof: N4A(0.5) H4AA(0.5) H4AB(0.5) H4AC(0.5) F4B(0.5) F3A(0.5) C20A(0.5)
 H20A(0.5) C27B(0.5) C32B(0.5) H32B(0.5) C31B(0.5) H31B(0.5) C30B(0.5)
 C29B(0.5) H29B(0.5) C28B(0.5) H28B(0.5) C24A(0.5) H24A(0.5) C23A(0.5)
 H23A(0.5) C22A(0.5) C26A(0.5) H26A(0.5) C25A(0.5) H25A(0.5) H25B(0.5)
 H25C(0.5) C21A(0.5) H21A(0.5) F3B(0.5) C20B(0.5) H20B(0.5) C21B(0.5) H21B(0.5)
 C22B(0.5) C23B(0.5) H23B(0.5) C24B(0.5) H24B(0.5) C25B(0.5) H25D(0.5)
 H25E(0.5) H25F(0.5) F4A(0.5) N4B(0.5) H4BA(0.5) H4BB(0.5) H4BC(0.5) C26B(0.5)
 H26B(0.5) C27A(0.5) C32A(0.5) H32A(0.5) C31A(0.5) H31A(0.5) C30A(0.5)
 C29A(0.5) H29A(0.5) C28A(0.5) H28A(0.5)
4.a Ternary CH refined with riding coordinates:
 C18(H18), C2(H2), C10(H10), C26A(H26A), C26B(H26B)
4.b Aromatic/amide H refined with riding coordinates:
 C7(H7), C8(H8), C20A(H20A), C32B(H32B), C31B(H31B), C29B(H29B), C28B(H28B),
 C15(H15), C13(H13), C12(H12), C5(H5), C24A(H24A), C4(H4), C23A(H23A),
 C21A(H21A), C16(H16), C20B(H20B), C21B(H21B), C23B(H23B), C24B(H24B),
 C32A(H32A), C31A(H31A), C29A(H29A), C28A(H28A)
4.c Fitted hexagon refined as free rotating group:
 C27B(C32B,C31B,C30B,C29B,C28B), C19(C20B,C21B,C22B,C23B,C24B), C27A(C32A,C31A,
 C30A,C29A,C28A)
4.d Idealised Me refined as rotating group:
 N1(H1A,H1B,H1C), N2(H2A,H2B,H2C), N3(H3A,H3B,H3C), N4A(H4AA,H4AB,H4AC),
 C9(H9A,H9B,H9C), C1(H1D,H1E,H1F), C17(H17A,H17B,H17C), C25A(H25A,H25B,H25C),
 C25B(H25D,H25E,H25F), N4B(H4BA,H4BB,H4BC)
;
_olex2_submission_special_instructions 'No special instructions were received'

loop_
_space_group_symop_operation_xyz
'x, y, z'
'-x, y+1/2, -z'

loop_
_atom_site_label
_atom_site_type_symbol
_atom_site_fract_x
_atom_site_fract_y
_atom_site_fract_z
_atom_site_U_iso_or_equiv
_atom_site_adp_type
_atom_site_occupancy
_atom_site_site_symmetry_order
_atom_site_calc_flag
_atom_site_refinement_flags_posn
_atom_site_refinement_flags_adp
_atom_site_refinement_flags_occupancy
_atom_site_disorder_assembly
_atom_site_disorder_group
Bi2 Bi 0.10427(3) -0.54253(2) -0.60287(3) 0.01930(12) Uani 1 1 d . . . . .
Bi1 Bi 0.40602(3) -0.47979(2) -0.40183(3) 0.01956(12) Uani 1 1 d . . . . .
Cl5 Cl 0.1854(2) -0.5534(3) -0.39314(19) 0.0265(7) Uani 1 1 d . . . . .
Cl6 Cl 0.3254(2) -0.4687(3) -0.61376(19) 0.0251(6) Uani 1 1 d . . . . .
Cl8 Cl 0.0684(2) -0.5325(3) -0.78318(19) 0.0290(6) Uani 1 1 d . . . . .
Cl7 Cl 0.0259(2) -0.3634(2) -0.5695(2) 0.0310(7) Uani 1 1 d . . . . .
Cl10 Cl 0.1766(2) -0.7257(2) -0.6141(2) 0.0295(7) Uani 1 1 d . . . . .
Cl1 Cl 0.3312(2) -0.2956(2) -0.3839(2) 0.0257(6) Uani 1 1 d . . . . .
Cl3 Cl 0.4274(2) -0.4948(3) -0.2214(2) 0.0334(8) Uani 1 1 d . . . . .
Cl4 Cl 0.4827(2) -0.6583(2) -0.4362(2) 0.0250(6) Uani 1 1 d . . . . .
Cl2 Cl 0.6158(2) -0.4150(3) -0.4095(2) 0.0328(7) Uani 1 1 d . . . . .
Cl9 Cl -0.1040(2) -0.6095(3) -0.5886(2) 0.0362(8) Uani 1 1 d . . . . .
F2 F -0.1219(9) -0.5931(7) -0.0072(6) 0.069(3) Uani 1 1 d . . . . .
F1 F -0.6415(9) 0.0581(7) -0.0027(6) 0.067(3) Uani 1 1 d . . . . .
N1 N -0.4287(8) -0.1833(8) -0.3280(7) 0.028(2) Uani 1 1 d . . . . .
H1A H -0.4972 -0.2144 -0.3365 0.033 Uiso 1 1 calc GR . . . .
H1B H -0.3768 -0.2144 -0.3613 0.033 Uiso 1 1 calc GR . . . .
H1C H -0.4373 -0.1218 -0.3498 0.033 Uiso 1 1 calc GR . . . .
N2 N 0.0677(8) -0.3381(8) -0.3304(7) 0.028(2) Uani 1 1 d . . . . .
H2A H -0.0025 -0.3480 -0.3627 0.033 Uiso 1 1 calc GR . . . .
H2B H 0.1085 -0.3939 -0.3285 0.033 Uiso 1 1 calc GR . . . .
H2C H 0.1056 -0.2920 -0.3609 0.033 Uiso 1 1 calc GR . . . .
N3 N -0.2390(8) 0.2900(10) -0.4114(7) 0.040(3) Uani 1 1 d . . . . .
H3A H -0.2074 0.2305 -0.4028 0.048 Uiso 1 1 calc GR . . . .
H3B H -0.2140 0.3178 -0.4645 0.048 Uiso 1 1 calc GR . . . .
H3C H -0.3167 0.2847 -0.4193 0.048 Uiso 1 1 calc GR . . . .
C14 C -0.0774(11) -0.5269(10) -0.0652(9) 0.042(4) Uani 1 1 d D . . . .
N4A N 0.258(2) -0.8195(19) -0.4133(18) 0.034(6) Uiso 0.5 1 d . . P A 1
H4AA H 0.2873 -0.8381 -0.4684 0.040 Uiso 0.5 1 calc GR . P A 1
H4AB H 0.2555 -0.7542 -0.4108 0.040 Uiso 0.5 1 calc GR . P A 1
H4AC H 0.1862 -0.8437 -0.4123 0.040 Uiso 0.5 1 calc GR . P A 1
F4B F 0.1094(14) -0.7391(12) 0.0187(11) 0.049(4) Uiso 0.5 1 d . . P B 2
F3A F -0.3093(14) 0.1768(12) 0.0114(12) 0.056(4) Uiso 0.5 1 d . . P C 1
C6 C -0.5816(11) -0.0001(10) -0.0570(9) 0.044(4) Uani 1 1 d D . . . .
C11 C 0.0151(10) -0.3912(10) -0.1711(8) 0.036(3) Uani 1 1 d D . . . .
C7 C -0.4674(12) 0.0199(13) -0.0602(11) 0.061(4) Uani 1 1 d D . . . .
H7 H -0.4320 0.0726 -0.0257 0.073 Uiso 1 1 calc R . . . .
C3 C -0.4558(9) -0.1161(9) -0.1679(8) 0.032(3) Uani 1 1 d D . . . .
C8 C -0.4059(12) -0.0399(12) -0.1160(10) 0.053(4) Uani 1 1 d D . . . .
H8 H -0.3265 -0.0280 -0.1185 0.064 Uiso 1 1 calc R . . . .
C20A C -0.3374(19) 0.328(2) -0.1907(17) 0.029(6) Uiso 0.5 1 d . . P C 1
H20A H -0.3908 0.3729 -0.2196 0.035 Uiso 0.5 1 calc R . P C 1
C27B C 0.2613(13) -0.7977(11) -0.2279(9) 0.018(5) Uiso 0.5 1 d . . P B 2
C32B C 0.1700(14) -0.8515(11) -0.2005(11) 0.026(6) Uiso 0.5 1 d G . P B 2
H32B H 0.1400 -0.9032 -0.2396 0.031 Uiso 0.5 1 calc R . P B 2
C31B C 0.1226(13) -0.8296(12) -0.1158(12) 0.029(6) Uiso 0.5 1 d G . P B 2
H31B H 0.0602 -0.8663 -0.0970 0.035 Uiso 0.5 1 calc R . P B 2
C30B C 0.1664(14) -0.7539(12) -0.0585(9) 0.032(6) Uiso 0.5 1 d G . P B 2
C29B C 0.2577(13) -0.7001(10) -0.0860(9) 0.028(5) Uiso 0.5 1 d G . P B 2
H29B H 0.2876 -0.6484 -0.0469 0.034 Uiso 0.5 1 calc R . P B 2
C28B C 0.3051(11) -0.7220(10) -0.1707(10) 0.026(5) Uiso 0.5 1 d G . P B 2
H28B H 0.3674 -0.6853 -0.1894 0.031 Uiso 0.5 1 calc R . P B 2
C15 C 0.0391(12) -0.5228(11) -0.0623(10) 0.056(4) Uani 1 1 d D . . . .
H15 H 0.0858 -0.5652 -0.0223 0.067 Uiso 1 1 calc R . . . .
C13 C -0.1510(13) -0.4665(11) -0.1182(11) 0.058(4) Uani 1 1 d D . . . .
H13 H -0.2317 -0.4729 -0.1191 0.070 Uiso 1 1 calc R . . . .
C18 C -0.2042(9) 0.3516(10) -0.3244(8) 0.036(3) Uani 1 1 d . . . . .
H18 H -0.2441 0.4149 -0.3336 0.043 Uiso 1 1 calc R . . . .
C12 C -0.1025(11) -0.3969(10) -0.1694(11) 0.053(4) Uani 1 1 d D . . . .
H12 H -0.1501 -0.3514 -0.2045 0.063 Uiso 1 1 calc R . . . .
C5 C -0.6365(12) -0.0715(11) -0.1103(10) 0.060(5) Uani 1 1 d D . . . .
H5 H -0.7168 -0.0807 -0.1104 0.072 Uiso 1 1 calc R . . . .
C24A C -0.171(3) 0.231(2) -0.201(2) 0.047(8) Uiso 0.5 1 d . . P C 1
H24A H -0.1102 0.2095 -0.2353 0.056 Uiso 0.5 1 calc R . P C 1
C4 C -0.5717(11) -0.1302(11) -0.1641(10) 0.059(5) Uani 1 1 d D . . . .
H4 H -0.6082 -0.1817 -0.1995 0.070 Uiso 1 1 calc R . . . .
C9 C 0.1578(12) -0.2544(11) -0.1868(10) 0.053(4) Uani 1 1 d . . . . .
H9A H 0.2223 -0.2994 -0.1802 0.080 Uiso 1 1 calc GR . . . .
H9B H 0.1450 -0.2287 -0.1235 0.080 Uiso 1 1 calc GR . . . .
H9C H 0.1750 -0.2015 -0.2294 0.080 Uiso 1 1 calc GR . . . .
C23A C -0.193(2) 0.1873(17) -0.1176(18) 0.036(6) Uiso 0.5 1 d . . P C 1
H23A H -0.1439 0.1380 -0.0909 0.043 Uiso 0.5 1 calc R . P C 1
C22A C -0.283(2) 0.2137(17) -0.0738(15) 0.025(5) Uiso 0.5 1 d . . P C 1
C1 C -0.3939(12) -0.2855(11) -0.1844(10) 0.050(4) Uani 1 1 d . . . . .
H1D H -0.4745 -0.3046 -0.1865 0.076 Uiso 1 1 calc GR . . . .
H1E H -0.3584 -0.2894 -0.1182 0.076 Uiso 1 1 calc GR . . . .
H1F H -0.3538 -0.3287 -0.2253 0.076 Uiso 1 1 calc GR . . . .
C2 C -0.3862(10) -0.1822(8) -0.2209(7) 0.033(3) Uani 1 1 d . . . . .
H2 H -0.3044 -0.1608 -0.2129 0.039 Uiso 1 1 calc R . . . .
C10 C 0.0532(10) -0.3054(8) -0.2282(8) 0.036(3) Uani 1 1 d . . . . .
H10 H -0.0108 -0.2576 -0.2324 0.043 Uiso 1 1 calc R . . . .
C26A C 0.334(2) -0.857(2) -0.3269(17) 0.026(5) Uiso 0.5 1 d . . P A 1
H26A H 0.4115 -0.8273 -0.3274 0.032 Uiso 0.5 1 calc R . P A 1
C17 C -0.0753(10) 0.3697(14) -0.3211(10) 0.073(6) Uani 1 1 d . . . . .
H17A H -0.0353 0.3082 -0.3259 0.110 Uiso 1 1 calc GR . . . .
H17B H -0.0485 0.4012 -0.2604 0.110 Uiso 1 1 calc GR . . . .
H17C H -0.0595 0.4111 -0.3749 0.110 Uiso 1 1 calc GR . . . .
C25A C 0.347(3) -0.965(2) -0.338(2) 0.057(8) Uiso 0.5 1 d . . P A 1
H25A H 0.2764 -0.9968 -0.3239 0.085 Uiso 0.5 1 calc GR . P A 1
H25B H 0.4111 -0.9876 -0.2942 0.085 Uiso 0.5 1 calc GR . P A 1
H25C H 0.3618 -0.9791 -0.4047 0.085 Uiso 0.5 1 calc GR . P A 1
C21A C -0.358(2) 0.284(2) -0.1057(17) 0.036(5) Uiso 0.5 1 d . . P C 1
H21A H -0.4203 0.3024 -0.0712 0.044 Uiso 0.5 1 calc R . P C 1
C16 C 0.0891(11) -0.4538(10) -0.1202(11) 0.051(4) Uani 1 1 d D . . . .
H16 H 0.1695 -0.4509 -0.1238 0.061 Uiso 1 1 calc R . . . .
F3B F -0.3587(13) 0.2141(12) 0.0193(11) 0.039(4) Uiso 0.5 1 d . . P C 2
C19 C -0.2407(8) 0.3062(8) -0.2339(6) 0.029(3) Uani 1 1 d . . . . .
C20B C -0.3293(10) 0.3563(9) -0.1971(8) 0.018(6) Uiso 0.5 1 d G . P C 2
H20B H -0.3605 0.4119 -0.2292 0.021 Uiso 0.5 1 calc R . P C 2
C21B C -0.3723(11) 0.3249(12) -0.1133(9) 0.019(4) Uiso 0.5 1 d G . P C 2
H21B H -0.4328 0.3591 -0.0881 0.023 Uiso 0.5 1 calc R . P C 2
C22B C -0.3267(15) 0.2434(12) -0.0662(8) 0.026(5) Uiso 0.5 1 d G . P C 2
C23B C -0.2381(16) 0.1934(10) -0.1030(11) 0.038(7) Uiso 0.5 1 d G . P C 2
H23B H -0.2069 0.1377 -0.0709 0.046 Uiso 0.5 1 calc R . P C 2
C24B C -0.1951(11) 0.2248(9) -0.1868(10) 0.036(9) Uiso 0.5 1 d G . P C 2
H24B H -0.1346 0.1906 -0.2120 0.044 Uiso 0.5 1 calc R . P C 2
C25B C 0.357(2) -0.925(3) -0.326(2) 0.048(7) Uiso 0.5 1 d . . P B 2
H25D H 0.3957 -0.9481 -0.2658 0.072 Uiso 0.5 1 calc GR . P B 2
H25E H 0.4087 -0.9287 -0.3770 0.072 Uiso 0.5 1 calc GR . P B 2
H25F H 0.2889 -0.9647 -0.3442 0.072 Uiso 0.5 1 calc GR . P B 2
F4A F 0.1689(15) -0.7332(13) 0.0231(12) 0.052(4) Uiso 0.5 1 d . . P A 1
N4B N 0.2433(17) -0.7894(16) -0.4000(15) 0.023(5) Uiso 0.5 1 d . . P B 2
H4BA H 0.2820 -0.7923 -0.4533 0.028 Uiso 0.5 1 calc GR . P B 2
H4BB H 0.2199 -0.7278 -0.3914 0.028 Uiso 0.5 1 calc GR . P B 2
H4BC H 0.1812 -0.8288 -0.4078 0.028 Uiso 0.5 1 calc GR . P B 2
C26B C 0.3197(19) -0.8206(17) -0.3146(16) 0.023(5) Uiso 0.5 1 d . . P B 2
H26B H 0.3903 -0.7800 -0.3121 0.028 Uiso 0.5 1 calc R . P B 2
C27A C 0.2850(16) -0.8267(15) -0.2369(11) 0.031(6) Uiso 0.5 1 d . . P A 1
C32A C 0.1912(16) -0.8716(13) -0.2027(14) 0.040(7) Uiso 0.5 1 d G . P A 1
H32A H 0.1536 -0.9226 -0.2381 0.047 Uiso 0.5 1 calc R . P A 1
C31A C 0.1524(15) -0.8416(14) -0.1167(14) 0.046(8) Uiso 0.5 1 d G . P A 1
H31A H 0.0883 -0.8723 -0.0933 0.056 Uiso 0.5 1 calc R . P A 1
C30A C 0.2075(18) -0.7669(15) -0.0649(12) 0.048(7) Uiso 0.5 1 d G . P A 1
C29A C 0.3014(18) -0.7220(14) -0.0991(14) 0.070(10) Uiso 0.5 1 d G . P A 1
H29A H 0.3390 -0.6709 -0.0637 0.084 Uiso 0.5 1 calc R . P A 1
C28A C 0.3401(15) -0.7519(15) -0.1851(14) 0.053(8) Uiso 0.5 1 d G . P A 1
H28A H 0.4043 -0.7213 -0.2085 0.063 Uiso 0.5 1 calc R . P A 1

loop_
_atom_site_aniso_label
_atom_site_aniso_U_11
_atom_site_aniso_U_22
_atom_site_aniso_U_33
_atom_site_aniso_U_23
_atom_site_aniso_U_13
_atom_site_aniso_U_12
Bi2 0.01513(18) 0.0261(3) 0.0161(2) -0.0020(2) -0.00147(16) 0.00199(18)
Bi1 0.01259(18) 0.0270(3) 0.0184(2) -0.0009(2) -0.00204(16) 0.00310(17)
Cl5 0.0127(10) 0.0469(19) 0.0203(13) 0.0034(15) 0.0032(10) -0.0021(12)
Cl6 0.0179(11) 0.0348(17) 0.0226(13) 0.0027(14) 0.0019(10) -0.0005(12)
Cl8 0.0325(13) 0.0373(18) 0.0171(13) 0.0028(14) 0.0020(11) 0.0030(14)
Cl7 0.0265(14) 0.0331(18) 0.0314(17) -0.0081(14) -0.0070(13) 0.0089(12)
Cl10 0.0253(13) 0.0328(18) 0.0294(17) -0.0034(14) -0.0028(12) 0.0084(12)
Cl1 0.0183(12) 0.0304(17) 0.0279(16) -0.0002(13) -0.0010(11) 0.0071(11)
Cl3 0.0315(14) 0.049(2) 0.0188(14) 0.0032(15) -0.0036(11) 0.0012(14)
Cl4 0.0195(12) 0.0276(17) 0.0280(16) -0.0017(13) 0.0022(11) 0.0053(11)
Cl2 0.0156(12) 0.0423(19) 0.0409(18) -0.0055(15) 0.0042(12) -0.0038(12)
Cl9 0.0239(13) 0.043(2) 0.0444(19) -0.0124(16) 0.0171(13) -0.0124(13)
F2 0.101(7) 0.062(6) 0.049(6) 0.008(4) 0.024(5) -0.029(5)
F1 0.112(7) 0.054(6) 0.040(5) -0.023(4) 0.023(5) -0.012(5)
N1 0.027(5) 0.033(6) 0.023(6) 0.002(5) 0.002(4) 0.001(4)
N2 0.026(5) 0.036(7) 0.021(5) 0.001(5) 0.002(4) -0.001(4)
N3 0.012(4) 0.076(9) 0.032(6) -0.022(6) -0.001(4) -0.007(5)
C14 0.068(9) 0.033(8) 0.031(7) -0.009(6) 0.026(7) -0.026(7)
C6 0.077(9) 0.035(8) 0.021(7) -0.010(6) 0.012(7) -0.018(7)
C11 0.048(7) 0.048(8) 0.014(6) -0.011(5) 0.010(5) -0.012(6)
C7 0.091(11) 0.048(9) 0.043(9) -0.012(8) 0.001(8) -0.030(9)
C3 0.038(6) 0.035(7) 0.023(6) 0.007(5) -0.001(5) -0.011(5)
C8 0.064(9) 0.054(10) 0.041(7) 0.002(7) -0.003(7) -0.025(8)
C15 0.074(10) 0.057(11) 0.036(8) 0.004(7) -0.002(7) -0.010(8)
C13 0.071(9) 0.044(9) 0.064(10) -0.004(8) 0.026(9) -0.012(8)
C18 0.019(5) 0.058(8) 0.031(6) -0.016(6) 0.006(5) -0.010(5)
C12 0.045(7) 0.048(9) 0.069(10) -0.014(7) 0.031(7) -0.016(6)
C5 0.066(9) 0.072(12) 0.046(9) -0.033(8) 0.024(7) -0.034(8)
C4 0.069(10) 0.068(11) 0.043(8) -0.036(8) 0.025(7) -0.040(8)
C9 0.076(10) 0.049(9) 0.031(7) -0.005(6) -0.011(7) -0.025(8)
C1 0.067(9) 0.049(8) 0.032(7) 0.006(6) -0.010(7) 0.007(7)
C2 0.036(6) 0.040(6) 0.020(6) -0.001(5) -0.007(5) -0.009(5)
C10 0.044(7) 0.037(6) 0.025(6) -0.001(5) 0.002(5) 0.003(5)
C17 0.027(7) 0.147(16) 0.050(8) -0.052(9) 0.021(6) -0.044(8)
C16 0.052(8) 0.053(10) 0.046(8) 0.001(7) -0.002(7) -0.031(7)
C19 0.022(5) 0.036(7) 0.026(6) -0.006(5) -0.008(4) -0.007(4)

loop_
_atom_type_symbol
_atom_type_description
_atom_type_scat_dispersion_real
_atom_type_scat_dispersion_imag
_atom_type_scat_source
C C 0.0033 0.0016 'International Tables Vol C Tables 4.2.6.8 and 6.1.1.4'
H H 0.0000 0.0000 'International Tables Vol C Tables 4.2.6.8 and 6.1.1.4'
Bi Bi -4.1077 10.2566 'International Tables Vol C Tables 4.2.6.8 and 6.1.1.4'
Cl Cl 0.1484 0.1585 'International Tables Vol C Tables 4.2.6.8 and 6.1.1.4'
F F 0.0171 0.0103 'International Tables Vol C Tables 4.2.6.8 and 6.1.1.4'
N N 0.0061 0.0033 'International Tables Vol C Tables 4.2.6.8 and 6.1.1.4'

loop_
_geom_angle_atom_site_label_1
_geom_angle_atom_site_label_2
_geom_angle_atom_site_label_3
_geom_angle
_geom_angle_site_symmetry_1
_geom_angle_site_symmetry_3
_geom_angle_publ_flag
Cl6 Bi2 Cl5 82.17(7) . . ?
Cl8 Bi2 Cl5 171.16(8) . . ?
Cl8 Bi2 Cl6 89.51(8) . . ?
Cl8 Bi2 Cl7 95.44(11) . . ?
Cl8 Bi2 Cl10 91.00(11) . . ?
Cl8 Bi2 Cl9 91.63(10) . . ?
Cl7 Bi2 Cl5 87.64(10) . . ?
Cl7 Bi2 Cl6 90.24(10) . . ?
Cl10 Bi2 Cl5 86.39(10) . . ?
Cl10 Bi2 Cl6 92.53(10) . . ?
Cl10 Bi2 Cl7 173.02(9) . . ?
Cl9 Bi2 Cl5 96.73(9) . . ?
Cl9 Bi2 Cl6 178.57(9) . . ?
Cl9 Bi2 Cl7 88.79(10) . . ?
Cl9 Bi2 Cl10 88.32(10) . . ?
Cl5 Bi1 Cl6 81.84(7) . . ?
Cl1 Bi1 Cl5 91.83(10) . . ?
Cl1 Bi1 Cl6 88.25(9) . . ?
Cl3 Bi1 Cl5 85.94(8) . . ?
Cl3 Bi1 Cl6 167.44(8) . . ?
Cl3 Bi1 Cl1 89.26(11) . . ?
Cl3 Bi1 Cl4 95.73(11) . . ?
Cl3 Bi1 Cl2 93.78(10) . . ?
Cl4 Bi1 Cl5 89.84(10) . . ?
Cl4 Bi1 Cl6 87.16(9) . . ?
Cl4 Bi1 Cl1 174.84(9) . . ?
Cl2 Bi1 Cl5 178.51(11) . . ?
Cl2 Bi1 Cl6 98.51(8) . . ?
Cl2 Bi1 Cl1 89.63(10) . . ?
Cl2 Bi1 Cl4 88.73(10) . . ?
Bi1 Cl5 Bi2 98.43(8) . . ?
Bi2 Cl6 Bi1 97.56(8) . . ?
F2 C14 C15 116.9(13) . . ?
F2 C14 C13 118.5(11) . . ?
C15 C14 C13 124.5(12) . . ?
F1 C6 C7 117.3(12) . . ?
F1 C6 C5 119.8(12) . . ?
C5 C6 C7 122.8(13) . . ?
C12 C11 C10 113.4(12) . . ?
C16 C11 C12 122.3(12) . . ?
C16 C11 C10 124.1(10) . . ?
C6 C7 C8 117.3(14) . . ?
C8 C3 C2 120.9(11) . . ?
C4 C3 C8 117.2(12) . . ?
C4 C3 C2 121.8(11) . . ?
C3 C8 C7 122.5(13) . . ?
C19 C20A C21A 120(2) . . ?
C32B C27B C28B 120.0 . . ?
C32B C27B C26B 122.7(12) . . ?
C28B C27B C26B 117.2(12) . . ?
C31B C32B C27B 120.0 . . ?
C32B C31B C30B 120.0 . . ?
F4B C30B C31B 113.2(12) . . ?
F4B C30B C29B 126.7(12) . . ?
C29B C30B C31B 120.0 . . ?
C30B C29B C28B 120.0 . . ?
C29B C28B C27B 120.0 . . ?
C14 C15 C16 118.7(13) . . ?
C12 C13 C14 116.5(14) . . ?
N3 C18 C17 107.9(9) . . ?
N3 C18 C19 111.2(10) . . ?
C19 C18 C17 113.7(10) . . ?
C13 C12 C11 121.2(15) . . ?
C6 C5 C4 117.9(13) . . ?
C23A C24A C19 118(3) . . ?
C3 C4 C5 122.2(12) . . ?
C22A C23A C24A 120(3) . . ?
F3A C22A C21A 111(2) . . ?
C23A C22A F3A 124(2) . . ?
C23A C22A C21A 124(2) . . ?
C3 C2 N1 110.7(9) . . ?
C3 C2 C1 111.3(10) . . ?
C1 C2 N1 107.0(9) . . ?
N2 C10 C11 108.8(9) . . ?
C9 C10 N2 110.2(10) . . ?
C9 C10 C11 116.3(10) . . ?
C25A C26A N4A 108(2) . . ?
C27A C26A N4A 109(2) . . ?
C27A C26A C25A 115(2) . . ?
C22A C21A C20A 116(2) . . ?
C11 C16 C15 116.5(12) . . ?
C20A C19 C18 126.3(15) . . ?
C20A C19 C24A 120(2) . . ?
C24A C19 C18 113.1(18) . . ?
C20B C19 C18 112.6(9) . . ?
C20B C19 C24B 120.0 . . ?
C24B C19 C18 127.4(9) . . ?
C21B C20B C19 120.0 . . ?
C20B C21B C22B 120.0 . . ?
F3B C22B C21B 122.5(14) . . ?
F3B C22B C23B 117.3(14) . . ?
C23B C22B C21B 120.0 . . ?
C22B C23B C24B 120.0 . . ?
C23B C24B C19 120.0 . . ?
C27B C26B C25B 116.8(19) . . ?
C27B C26B N4B 107.6(18) . . ?
N4B C26B C25B 110(2) . . ?
C32A C27A C26A 123.0(16) . . ?
C32A C27A C28A 120.0 . . ?
C28A C27A C26A 117.0(16) . . ?
C31A C32A C27A 120.0 . . ?
C30A C31A C32A 120.0 . . ?
C31A C30A F4A 121.5(15) . . ?
C31A C30A C29A 120.0 . . ?
C29A C30A F4A 118.5(15) . . ?
C28A C29A C30A 120.0 . . ?
C29A C28A C27A 120.0 . . ?

loop_
_geom_bond_atom_site_label_1
_geom_bond_atom_site_label_2
_geom_bond_distance
_geom_bond_site_symmetry_2
_geom_bond_publ_flag
Bi2 Cl5 2.998(3) . ?
Bi2 Cl6 2.808(2) . ?
Bi2 Cl8 2.519(3) . ?
Bi2 Cl7 2.710(3) . ?
Bi2 Cl10 2.694(3) . ?
Bi2 Cl9 2.640(3) . ?
Bi1 Cl5 2.798(3) . ?
Bi1 Cl6 3.026(3) . ?
Bi1 Cl1 2.727(3) . ?
Bi1 Cl3 2.519(3) . ?
Bi1 Cl4 2.698(3) . ?
Bi1 Cl2 2.634(3) . ?
F2 C14 1.363(14) . ?
F1 C6 1.353(15) . ?
N1 C2 1.532(13) . ?
N2 C10 1.525(14) . ?
N3 C18 1.510(15) . ?
C14 C15 1.365(14) . ?
C14 C13 1.370(15) . ?
N4A C26A 1.53(3) . ?
F4B C30B 1.340(19) . ?
F3A C22A 1.36(3) . ?
C6 C7 1.373(14) . ?
C6 C5 1.364(13) . ?
C11 C12 1.384(13) . ?
C11 C10 1.526(17) . ?
C11 C16 1.377(14) . ?
C7 C8 1.389(15) . ?
C3 C8 1.382(14) . ?
C3 C4 1.380(13) . ?
C3 C2 1.476(16) . ?
C20A C21A 1.37(3) . ?
C20A C19 1.37(3) . ?
C27B C32B 1.3900 . ?
C27B C28B 1.3900 . ?
C27B C26B 1.48(2) . ?
C32B C31B 1.3900 . ?
C31B C30B 1.3900 . ?
C30B C29B 1.3900 . ?
C29B C28B 1.3900 . ?
C15 C16 1.418(14) . ?
C13 C12 1.361(14) . ?
C18 C17 1.530(14) . ?
C18 C19 1.513(14) . ?
C5 C4 1.386(14) . ?
C24A C23A 1.35(4) . ?
C24A C19 1.38(3) . ?
C9 C10 1.485(17) . ?
C23A C22A 1.32(4) . ?
C22A C21A 1.36(3) . ?
C1 C2 1.529(17) . ?
C26A C25A 1.51(4) . ?
C26A C27A 1.50(3) . ?
F3B C22B 1.351(17) . ?
C19 C20B 1.3900 . ?
C19 C24B 1.3900 . ?
C20B C21B 1.3900 . ?
C21B C22B 1.3900 . ?
C22B C23B 1.3900 . ?
C23B C24B 1.3900 . ?
C25B C26B 1.53(4) . ?
F4A C30A 1.43(2) . ?
N4B C26B 1.49(3) . ?
C27A C32A 1.3900 . ?
C27A C28A 1.3900 . ?
C32A C31A 1.3900 . ?
C31A C30A 1.3900 . ?
C30A C29A 1.3900 . ?
C29A C28A 1.3900 . ?
